data_7027067
loop_
_publ_author_name
'Weyherm\"uller, Thomas'
'Weighardt, Karl'
'Chaudhuri, Phalguni'

_publ_section_title
;
 Nitrogen versus oxygen co-ordination of carboxamide-functionalized
 triazacyclononane ligands in transition metal ion complexes
;
_journal_issue 22
_journal_name_full 'Journal of the Chemical Society, Dalton Transactions'
_journal_page_first 3805
_journal_paper_doi 10.1039/a806466k
_journal_year 1998
_chemical_formula_structural '[C12 H24 Cl N6 O3 V]2+, 2 (ClO4)-, 2 MeOH'
_chemical_formula_sum 'C14 H32 Cl3 N6 O13 V'
_chemical_formula_weight 649.75
_chemical_name_systematic
; 
 ? 
;
_space_group_IT_number 60
_symmetry_cell_setting orthorhombic
_symmetry_space_group_name_Hall '-P 2n 2ab'
_symmetry_space_group_name_H-M 'P b c n'
_atom_sites_solution_hydrogens geom
_atom_sites_solution_primary direct
_atom_sites_solution_secondary difmap
_audit_creation_method SHELXL
_cell_angle_alpha 90.00
_cell_angle_beta 90.00
_cell_angle_gamma 90.00
_cell_formula_units_Z 8
_cell_length_a 13.284(3)
_cell_length_b 11.925(3)
_cell_length_c 32.508(6)
_cell_measurement_reflns_used 8192
_cell_measurement_temperature 100(2)
_cell_volume 5150(2)
_computing_structure_refinement 'SHELXL-93 (Sheldrick, 1993)'
_computing_structure_solution 'SHELXS-86 (Sheldrick, 1990)'
_diffrn_ambient_temperature 100(2)
_diffrn_measurement_device 'Siemens SMART CCD-Detector'
_diffrn_measurement_method '\w-scan, 0.3 deg./frame'
_diffrn_radiation_monochromator graphite
_diffrn_radiation_source 'fine-focus sealed tube'
_diffrn_radiation_type MoK\a
_diffrn_radiation_wavelength 0.71073
_diffrn_reflns_av_R_equivalents 0.0989
_diffrn_reflns_av_sigmaI/netI 0.0392
_diffrn_reflns_limit_h_max 18
_diffrn_reflns_limit_h_min -18
_diffrn_reflns_limit_k_max 14
_diffrn_reflns_limit_k_min -20
_diffrn_reflns_limit_l_max 49
_diffrn_reflns_limit_l_min -49
_diffrn_reflns_number 44301
_diffrn_reflns_theta_max 27.50
_diffrn_reflns_theta_min 1.98
_exptl_absorpt_coefficient_mu 0.770
_exptl_absorpt_correction_type 'SADABS, G. Sheldrick 1994'
_exptl_crystal_colour orange
_exptl_crystal_density_diffrn 1.676
_exptl_crystal_description 'transparent block'
_exptl_crystal_F_000 2688
_exptl_crystal_size_max 0.42
_exptl_crystal_size_mid 0.35
_exptl_crystal_size_min 0.32
_refine_diff_density_max 0.674
_refine_diff_density_min -0.567
_refine_diff_density_rms 0.099
_refine_ls_extinction_method none
_refine_ls_goodness_of_fit_all 1.147
_refine_ls_goodness_of_fit_obs 1.175
_refine_ls_matrix_type full
_refine_ls_number_parameters 356
_refine_ls_number_reflns 5726
_refine_ls_number_restraints 0
_refine_ls_restrained_S_all 1.162
_refine_ls_restrained_S_obs 1.175
_refine_ls_R_factor_all 0.0596
_refine_ls_R_factor_obs 0.0528
_refine_ls_shift/esd_max 0.002
_refine_ls_shift/esd_mean 0.000
_refine_ls_structure_factor_coef Fsqd
_refine_ls_weighting_details 'w=1/[\s^2^(Fo^2^)+(0.0589P)^2^+9.8247P] where P=(Fo^2^+2Fc^2^)/3'
_refine_ls_weighting_scheme calc
_refine_ls_wR_factor_all 0.1381
_refine_ls_wR_factor_obs 0.1319
_reflns_number_observed 5261
_reflns_number_total 5865
_reflns_observed_criterion >2sigma(I)
_cod_data_source_file 806466Ksup1.cif
_cod_data_source_block 1
_cod_depositor_comments
;
The following automatic conversions were performed:

'_refine_ls_weighting_scheme' value 'calc
w=1/[\s^2^(Fo^2^)+(0.0589P)^2^+9.8247P] where P=(Fo^2^+2Fc^2^)/3' was
changed to 'calc'. New tag '_refine_ls_weighting_details' was
created. The value of the new tag was set to
'w=1/[\s^2^(Fo^2^)+(0.0589P)^2^+9.8247P] where P=(Fo^2^+2Fc^2^)/3'.

Automatic conversion script
Id: cif_fix_values 3143 2015-03-26 13:38:13Z robertas 
;
_cod_original_cell_volume 5149.7(20)
_cod_original_sg_symbol_H-M Pbcn
_cod_database_code 7027067

loop_
_symmetry_equiv_pos_as_xyz
'x, y, z'
'-x+1/2, -y+1/2, z+1/2'
'-x, y, -z+1/2'
'x+1/2, -y+1/2, -z'
'-x, -y, -z'
'x-1/2, y-1/2, -z-1/2'
'x, -y, z-1/2'
'-x-1/2, y-1/2, z'

loop_
_atom_site_aniso_label
_atom_site_aniso_U_11
_atom_site_aniso_U_22
_atom_site_aniso_U_33
_atom_site_aniso_U_23
_atom_site_aniso_U_13
_atom_site_aniso_U_12
V1 0.0199(2) 0.0054(2) 0.0101(2) -0.00058(14) 0.0000(2) 0.0011(2)
N1 0.0232(12) 0.0090(10) 0.0133(11) -0.0014(8) 0.0014(9) 0.0003(8)
N2 0.0241(12) 0.0073(9) 0.0105(10) 0.0003(7) -0.0010(9) 0.0019(8)
N3 0.0247(12) 0.0038(9) 0.0139(11) -0.0009(7) 0.0006(9) -0.0001(8)
N4 0.0288(15) 0.0200(12) 0.0190(13) -0.0022(9) -0.0031(11) -0.0016(10)
N5 0.0285(14) 0.0152(11) 0.0154(12) -0.0012(9) 0.0012(10) 0.0077(10)
N6 0.041(2) 0.0082(10) 0.0190(13) 0.0005(9) 0.0020(11) -0.0049(10)
C1 0.0288(15) 0.0066(11) 0.0167(13) 0.0003(9) 0.0014(11) -0.0027(10)
C2 0.030(2) 0.0076(11) 0.0141(12) -0.0013(9) 0.0004(11) -0.0003(10)
C3 0.0278(15) 0.0089(11) 0.0120(12) 0.0011(9) -0.0027(10) 0.0045(10)
C4 0.0231(14) 0.0118(12) 0.0129(12) -0.0007(9) -0.0041(10) 0.0010(10)
C5 0.0276(15) 0.0098(11) 0.0114(12) -0.0004(9) 0.0029(11) -0.0016(10)
C6 0.0260(15) 0.0102(11) 0.0139(12) -0.0031(9) 0.0044(11) 0.0004(10)
C7 0.0185(14) 0.0160(12) 0.0190(13) -0.0007(10) 0.0014(10) -0.0015(10)
C8 0.027(2) 0.0068(11) 0.0189(13) 0.0002(9) -0.0026(11) -0.0004(10)
C9 0.0248(14) 0.0122(12) 0.0144(12) 0.0004(9) 0.0032(11) 0.0051(10)
C10 0.0195(13) 0.0084(10) 0.0158(13) -0.0017(9) -0.0025(10) -0.0017(10)
C11 0.0295(15) 0.0053(10) 0.0153(13) -0.0029(9) -0.0001(11) -0.0016(10)
C12 0.0228(14) 0.0093(11) 0.0172(13) 0.0015(9) -0.0032(11) -0.0014(10)
O1 0.0261(10) 0.0093(8) 0.0133(9) -0.0017(7) -0.0022(8) -0.0004(7)
O2 0.0263(10) 0.0083(8) 0.0117(9) 0.0001(6) 0.0017(8) 0.0017(7)
O3 0.0290(11) 0.0070(8) 0.0144(9) -0.0016(7) 0.0017(8) -0.0010(7)
Cl1 0.0226(3) 0.0102(3) 0.0187(3) 0.0001(2) 0.0015(3) -0.0007(2)
O10 0.044(2) 0.0350(13) 0.0309(13) -0.0002(10) -0.0102(11) 0.0074(11)
O11 0.0401(14) 0.0160(10) 0.0420(14) -0.0073(9) 0.0078(11) 0.0059(10)
O12 0.055(2) 0.0197(11) 0.0319(13) 0.0029(9) 0.0077(11) -0.0174(11)
O13 0.0412(13) 0.0087(9) 0.0367(13) -0.0049(8) 0.0023(11) -0.0043(9)
Cl2 0.0535(5) 0.0193(3) 0.0159(3) 0.0019(2) -0.0013(3) 0.0179(3)
O20 0.074(2) 0.0267(12) 0.0307(13) 0.0112(10) 0.0082(13) 0.0147(13)
O21 0.070(2) 0.0245(12) 0.0211(11) -0.0039(9) -0.0012(12) 0.0198(12)
O22 0.089(2) 0.0198(11) 0.0200(11) -0.0014(9) -0.0044(12) 0.0284(13)
O23 0.061(2) 0.0368(14) 0.0359(14) 0.0078(11) -0.0134(13) 0.0086(13)
Cl3 0.0279(4) 0.0104(3) 0.0198(3) 0.0002(2) -0.0012(3) 0.0059(2)
O30 0.0328(12) 0.0106(9) 0.0248(11) 0.0033(7) -0.0027(9) 0.0000(8)
C30 0.039(2) 0.024(2) 0.031(2) -0.0069(13) 0.0034(15) 0.0015(14)
C40 0.121(5) 0.021(2) 0.031(2) -0.0082(14) 0.017(2) -0.001(2)
O40 0.169(4) 0.0142(12) 0.038(2) -0.0048(11) 0.032(2) -0.006(2)

loop_
_atom_site_label
_atom_site_type_symbol
_atom_site_fract_x
_atom_site_fract_y
_atom_site_fract_z
_atom_site_U_iso_or_equiv
_atom_site_thermal_displace_type
_atom_site_occupancy
_atom_site_calc_flag
_atom_site_refinement_flags
V1 V 0.43248(3) -0.45736(3) 0.100630(13) 0.01177(13) Uani 1 d .
N1 N 0.2953(2) -0.5241(2) 0.13700(7) 0.0152(5) Uani 1 d .
N2 N 0.5190(2) -0.5927(2) 0.12089(7) 0.0140(4) Uani 1 d .
N3 N 0.4757(2) -0.4157(2) 0.16457(7) 0.0141(4) Uani 1 d .
N4 N 0.1486(2) -0.5635(2) 0.04044(8) 0.0226(5) Uani 1 d .
H4C H 0.1668(30) -0.5684(33) 0.0167(13) 0.029 Uiso 1 d .
H4D H 0.0788(31) -0.5638(32) 0.0480(12) 0.029 Uiso 1 d .
N5 N 0.6494(2) -0.5907(2) 0.01841(8) 0.0197(5) Uani 1 d .
H5C H 0.6939(30) -0.6287(35) 0.0211(12) 0.026 Uiso 1 d .
H5D H 0.6417(28) -0.5564(31) -0.0050(12) 0.026 Uiso 1 d .
N6 N 0.5893(2) -0.1871(2) 0.11958(9) 0.0228(5) Uani 1 d .
H6C H 0.6134(30) -0.1702(34) 0.0960(13) 0.030 Uiso 1 d .
H6D H 0.5839(30) -0.1490(35) 0.1379(13) 0.030 Uiso 1 d .
C1 C 0.3289(2) -0.6302(2) 0.14836(8) 0.0174(5) Uani 1 d .
H1A H 0.2741(2) -0.6851(2) 0.14383(8) 0.023 Uiso 1 calc R
H1B H 0.3450(2) -0.6299(2) 0.17810(8) 0.023 Uiso 1 calc R
C2 C 0.4272(2) -0.6695(2) 0.12292(8) 0.0173(5) Uani 1 d .
H2A H 0.4496(2) -0.7420(2) 0.13466(8) 0.023 Uiso 1 calc R
H2B H 0.4056(2) -0.6846(2) 0.09430(8) 0.023 Uiso 1 calc R
C3 C 0.5718(2) -0.5798(2) 0.16253(8) 0.0162(5) Uani 1 d .
H3A H 0.5315(2) -0.6176(2) 0.18405(8) 0.021 Uiso 1 calc R
H3B H 0.6385(2) -0.6167(2) 0.16136(8) 0.021 Uiso 1 calc R
C4 C 0.5841(2) -0.4691(2) 0.17286(8) 0.0159(5) Uani 1 d .
H4A H 0.6360(2) -0.4332(2) 0.15542(8) 0.021 Uiso 1 calc R
H4B H 0.6036(2) -0.4611(2) 0.20210(8) 0.021 Uiso 1 calc R
C5 C 0.3884(2) -0.4442(2) 0.19586(8) 0.0163(5) Uani 1 d .
H5A H 0.3839(2) -0.3831(2) 0.21638(8) 0.021 Uiso 1 calc R
H5B H 0.4062(2) -0.5138(2) 0.21076(8) 0.021 Uiso 1 calc R
C6 C 0.2772(2) -0.4609(2) 0.17455(8) 0.0167(5) Uani 1 d .
H6A H 0.2317(2) -0.5028(2) 0.19315(8) 0.022 Uiso 1 calc R
H6B H 0.2464(2) -0.3874(2) 0.16820(8) 0.022 Uiso 1 calc R
C7 C 0.1914(2) -0.5243(2) 0.11187(9) 0.0178(5) Uani 1 d .
H7A H 0.1466(2) -0.5854(2) 0.12127(9) 0.023 Uiso 1 calc R
H7B H 0.1559(2) -0.4517(2) 0.11475(9) 0.023 Uiso 1 calc R
C8 C 0.2254(2) -0.5431(2) 0.06794(9) 0.0177(6) Uani 1 d .
C9 C 0.6048(2) -0.6235(2) 0.08979(8) 0.0171(5) Uani 1 d .
H9A H 0.6709(2) -0.6033(2) 0.10180(8) 0.022 Uiso 1 calc R
H9B H 0.6044(2) -0.7054(2) 0.08478(8) 0.022 Uiso 1 calc R
C10 C 0.5912(2) -0.5639(2) 0.05055(8) 0.0146(5) Uani 1 d .
C11 C 0.4947(2) -0.3049(2) 0.16525(8) 0.0167(5) Uani 1 d .
H11A H 0.5374(2) -0.2855(2) 0.18918(8) 0.022 Uiso 1 calc R
H11B H 0.4312(2) -0.2619(2) 0.16704(8) 0.022 Uiso 1 calc R
C12 C 0.5495(2) -0.2787(2) 0.12511(8) 0.0164(5) Uani 1 d .
O1 O 0.3277(2) -0.53651(15) 0.05907(6) 0.0162(4) Uani 1 d .
O2 O 0.52674(15) -0.48923(15) 0.04993(5) 0.0154(4) Uani 1 d .
O3 O 0.5538(2) -0.34538(15) 0.09769(6) 0.0168(4) Uani 1 d .
Cl1 Cl 0.62228(5) 0.06563(5) 0.07588(2) 0.0172(2) Uani 1 d .
O10 O 0.6997(2) 0.0365(2) 0.10726(8) 0.0366(6) Uani 1 d .
O11 O 0.5274(2) 0.1156(2) 0.09353(8) 0.0327(5) Uani 1 d .
O12 O 0.6759(2) 0.1314(2) 0.04670(7) 0.0354(6) Uani 1 d .
O13 O 0.5857(2) -0.0235(2) 0.05406(7) 0.0289(5) Uani 1 d .
Cl2 Cl 0.74927(7) 0.28442(6) 0.24266(2) 0.0296(2) Uani 1 d .
O20 O 0.6973(2) 0.2152(2) 0.27080(8) 0.0439(7) Uani 1 d .
O21 O 0.7454(2) 0.2454(2) 0.20156(7) 0.0385(6) Uani 1 d .
O22 O 0.6922(2) 0.3799(2) 0.24438(7) 0.0430(7) Uani 1 d .
O23 O 0.8656(2) 0.2978(2) 0.25436(8) 0.0447(7) Uani 1 d .
Cl3 Cl 0.31152(5) -0.31688(5) 0.08570(2) 0.0194(2) Uani 1 d .
O30 O 0.8345(2) -0.7254(2) 0.03190(6) 0.0227(4) Uani 1 d .
H30 H 0.7815(3) -0.7172(34) 0.01817(11) 0.034 Uiso 1 calc R
C30 C 0.9244(3) -0.7287(3) 0.00300(11) 0.0315(7) Uani 1 d .
H30A H 0.9144(10) -0.7878(15) -0.0176(5) 0.047 Uiso 1 calc R
H30B H 0.9857(4) -0.7443(22) 0.0188(2) 0.047 Uiso 1 calc R
H30C H 0.9311(12) -0.6561(8) -0.0109(6) 0.047 Uiso 1 calc R
C40 C 0.5678(5) 0.0326(3) 0.19896(13) 0.0577(14) Uani 1 d .
H40A H 0.5919(25) 0.0727(15) 0.1745(2) 0.087 Uiso 1 calc R
H40B H 0.6246(17) 0.0175(3) 0.2174(9) 0.087 Uiso 1 calc R
H40C H 0.5179(9) 0.0787(13) 0.2133(10) 0.087 Uiso 1 calc R
O40 O 0.5258(4) -0.0639(2) 0.18758(9) 0.0739(13) Uani 1 d .
H40 H 0.5476(41) -0.1159(10) 0.2025(15) 0.111 Uiso 1 calc R

loop_
_atom_type_symbol
_atom_type_description
_atom_type_scat_dispersion_real
_atom_type_scat_dispersion_imag
_atom_type_scat_source
C C 0.0033 0.0016 'International Tables Vol C Tables 4.2.6.8 and 6.1.1.4'
H H 0.0000 0.0000 'International Tables Vol C Tables 4.2.6.8 and 6.1.1.4'
N N 0.0061 0.0033 'International Tables Vol C Tables 4.2.6.8 and 6.1.1.4'
O O 0.0106 0.0060 'International Tables Vol C Tables 4.2.6.8 and 6.1.1.4'
Cl Cl 0.1484 0.1585 'International Tables Vol C Tables 4.2.6.8 and 6.1.1.4'
V V 0.3005 0.5294 'International Tables Vol C Tables 4.2.6.8 and 6.1.1.4'

loop_
_geom_angle_atom_site_label_1
_geom_angle_atom_site_label_2
_geom_angle_atom_site_label_3
_geom_angle
N2 V1 O3 94.78(9)
N2 V1 O2 77.28(8)
O3 V1 O2 67.76(7)
N2 V1 O1 102.39(8)
O3 V1 O1 138.29(7)
O2 V1 O1 79.30(8)
N2 V1 N3 74.58(8)
O3 V1 N3 72.55(8)
O2 V1 N3 128.43(8)
O1 V1 N3 148.65(8)
N2 V1 N1 90.38(8)
O3 V1 N1 148.06(8)
O2 V1 N1 143.78(8)
O1 V1 N1 70.21(8)
N3 V1 N1 78.57(8)
N2 V1 Cl3 169.61(7)
O3 V1 Cl3 93.54(6)
O2 V1 Cl3 111.74(6)
O1 V1 Cl3 75.15(6)
N3 V1 Cl3 102.11(6)
N1 V1 Cl3 79.28(6)
C1 N1 C6 107.5(2)
C1 N1 C7 114.2(2)
C6 N1 C7 106.6(2)
C1 N1 V1 101.3(2)
C6 N1 V1 112.4(2)
C7 N1 V1 114.70(15)
C2 N2 C3 112.8(2)
C2 N2 C9 117.9(2)
C3 N2 C9 105.1(2)
C2 N2 V1 92.14(15)
C3 N2 V1 116.93(15)
C9 N2 V1 112.20(15)
C11 N3 C5 109.8(2)
C11 N3 C4 102.7(2)
C5 N3 C4 117.9(2)
C11 N3 V1 106.5(2)
C5 N3 V1 111.4(2)
C4 N3 V1 107.64(15)
C8 N4 H4C 114.2(28)
C8 N4 H4D 123.5(24)
H4C N4 H4D 122.0(37)
C10 N5 H5C 120.7(30)
C10 N5 H5D 120.2(24)
H5C N5 H5D 118.5(38)
C12 N6 H6C 120.2(27)
C12 N6 H6D 112.4(31)
H6C N6 H6D 127.1(41)
N1 C1 C2 112.8(2)
N1 C1 H1A 109.0(2)
C2 C1 H1A 109.03(13)
N1 C1 H1B 109.03(14)
C2 C1 H1B 109.03(14)
H1A C1 H1B 107.8
N2 C2 C1 119.6(2)
N2 C2 H2A 107.43(13)
C1 C2 H2A 107.43(13)
N2 C2 H2B 107.43(13)
C1 C2 H2B 107.43(14)
H2A C2 H2B 107.0
C4 C3 N2 111.6(2)
C4 C3 H3A 109.3(2)
N2 C3 H3A 109.31(14)
C4 C3 H3B 109.3(2)
N2 C3 H3B 109.31(13)
H3A C3 H3B 108.0
C3 C4 N3 103.6(2)
C3 C4 H4A 111.0(2)
N3 C4 H4A 111.05(12)
C3 C4 H4B 111.0(2)
N3 C4 H4B 111.05(12)
H4A C4 H4B 109.0
N3 C5 C6 114.5(2)
N3 C5 H5A 108.63(12)
C6 C5 H5A 108.63(13)
N3 C5 H5B 108.63(12)
C6 C5 H5B 108.63(13)
H5A C5 H5B 107.6
N1 C6 C5 105.5(2)
N1 C6 H6A 110.63(14)
C5 C6 H6A 110.63(13)
N1 C6 H6B 110.63(14)
C5 C6 H6B 110.63(13)
H6A C6 H6B 108.8
C8 C7 N1 102.9(2)
C8 C7 H7A 111.18(14)
N1 C7 H7A 111.18(12)
C8 C7 H7B 111.18(14)
N1 C7 H7B 111.18(12)
H7A C7 H7B 109.1
N4 C8 O1 126.8(3)
N4 C8 C7 114.6(3)
O1 C8 C7 118.6(2)
C10 C9 N2 110.9(2)
C10 C9 H9A 109.5(2)
N2 C9 H9A 109.45(14)
C10 C9 H9B 109.45(14)
N2 C9 H9B 109.45(12)
H9A C9 H9B 108.0
O2 C10 N5 124.1(3)
O2 C10 C9 116.5(2)
N5 C10 C9 119.4(2)
N3 C11 C12 106.1(2)
N3 C11 H11A 110.5(2)
C12 C11 H11A 110.52(15)
N3 C11 H11B 110.5(2)
C12 C11 H11B 110.52(15)
H11A C11 H11B 108.7
O3 C12 N6 117.5(3)
O3 C12 C11 121.6(2)
N6 C12 C11 120.9(3)
C8 O1 V1 121.7(2)
C10 O2 V1 122.0(2)
C12 O3 V1 110.7(2)
O13 Cl1 O12 105.11(14)
O13 Cl1 O10 114.80(15)
O12 Cl1 O10 103.9(2)
O13 Cl1 O11 101.98(14)
O12 Cl1 O11 117.01(15)
O10 Cl1 O11 114.13(15)
O22 Cl2 O20 100.9(2)
O22 Cl2 O21 106.95(14)
O20 Cl2 O21 113.7(2)
O22 Cl2 O23 116.3(2)
O20 Cl2 O23 112.1(2)
O21 Cl2 O23 107.0(2)
C30 O30 H30 109.5(2)
O30 C30 H30A 109.47(15)
O30 C30 H30B 109.5(2)
H30A C30 H30B 109.5
O30 C30 H30C 109.47(15)
H30A C30 H30C 109.5
H30B C30 H30C 109.5
O40 C40 H40A 109.5(2)
O40 C40 H40B 109.5(3)
H40A C40 H40B 109.5
O40 C40 H40C 109.5(3)
H40A C40 H40C 109.5
H40B C40 H40C 109.5
C40 O40 H40 109.5(3)

loop_
_geom_bond_atom_site_label_1
_geom_bond_atom_site_label_2
_geom_bond_distance
V1 N2 2.088(2)
V1 O3 2.095(2)
V1 O2 2.104(2)
V1 O1 2.157(2)
V1 N3 2.213(2)
V1 N1 2.313(2)
V1 Cl3 2.3715(8)
N1 C1 1.391(3)
N1 C6 1.455(3)
N1 C7 1.604(4)
N2 C2 1.527(3)
N2 C3 1.532(3)
N2 C9 1.567(3)
N3 C11 1.345(3)
N3 C5 1.580(3)
N3 C4 1.597(4)
N4 C8 1.378(4)
N4 H4C 0.81(4)
N4 H4D 0.96(4)
N5 C10 1.338(4)
N5 H5C 0.75(4)
N5 H5D 0.87(4)
N6 C12 1.227(4)
N6 H6C 0.85(4)
N6 H6D 0.75(4)
C1 C2 1.616(4)
C1 H1A 0.99
C1 H1B 0.99
C2 H2A 0.99
C2 H2B 0.99
C3 C4 1.371(3)
C3 H3A 0.99
C3 H3B 0.99
C4 H4A 0.99
C4 H4B 0.99
C5 C6 1.643(4)
C5 H5A 0.99
C5 H5B 0.99
C6 H6A 0.99
C6 H6B 0.99
C7 C8 1.515(4)
C7 H7A 0.99
C7 H7B 0.99
C8 O1 1.392(4)
C9 C10 1.471(4)
C9 H9A 0.99
C9 H9B 0.99
C10 O2 1.236(3)
C11 C12 1.527(4)
C11 H11A 0.99
C11 H11B 0.99
C12 O3 1.196(3)
Cl1 O13 1.367(2)
Cl1 O12 1.422(2)
Cl1 O10 1.490(3)
Cl1 O11 1.507(2)
Cl2 O22 1.369(2)
Cl2 O20 1.413(3)
Cl2 O21 1.416(2)
Cl2 O23 1.599(3)
O30 C30 1.520(4)
O30 H30 0.84
C30 H30A 0.98
C30 H30B 0.98
C30 H30C 0.98
C40 O40 1.332(5)
C40 H40A 0.98
C40 H40B 0.98
C40 H40C 0.98
O40 H40 0.84
